data_4120298
loop_
_publ_author_name
'Thao T. Vo'
'Jiaheng Zhang'
'Damon A. Parrish'
'Brendan Twamley'
'Jean'ne M. Shreeve'

_publ_contact_author_address
;Department of Chemistry
University of Idaho
Moscow
ID 83844
USA
;
_publ_contact_author_email tvo@vandals.uidaho.edu
_publ_contact_author_name 'Thao Vo'
_publ_section_title
;
 New Roles for 1,1-Diamino-2,2-dinitroethene (FOX-7): Halogenated FOX-7
 and Azo-bis(diahaloFOX) as Energetic Materials and Oxidizers
;
_journal_name_full 'Journal of the American Chemical Society'
_journal_page_first 11787
_journal_page_last 11790
_journal_paper_doi 10.1021/ja406629g
_journal_volume 135
_journal_year 2013
_chemical_formula_moiety 'C4 Br2.40 Cl1.60 N8 O8'
_chemical_formula_sum 'C4 Br2.4 Cl1.6 N8 O8'
_chemical_formula_weight 536.85
_chemical_name_common FOX-Br2Cl2
_chemical_name_systematic
; 
 ? 
;
_space_group_IT_number 14
_symmetry_cell_setting monoclinic
_symmetry_space_group_name_Hall '-P 2yn'
_symmetry_space_group_name_H-M 'P 1 21/n 1'
_atom_sites_solution_primary direct
_atom_sites_solution_secondary difmap
_audit_creation_method SHELXL-97
_cell_angle_alpha 90.00
_cell_angle_beta 102.7060(10)
_cell_angle_gamma 90.00
_cell_formula_units_Z 2
_cell_length_a 7.9800(7)
_cell_length_b 7.1271(7)
_cell_length_c 12.9548(12)
_cell_measurement_reflns_used 7593
_cell_measurement_temperature 173(2)
_cell_measurement_theta_max 30.48
_cell_measurement_theta_min 2.75
_cell_volume 718.75(12)
_computing_cell_refinement 'Bruker APEX2 v2010.3-0 (Bruker, 2009)'
_computing_data_collection 'Bruker APEX2 v2010.3-0 (Bruker, 2009)'
_computing_data_reduction
;
Bruker SAINT v7.68A (Bruker, 2009), Bruker XPREP v2008/2 (Bruker, 2008)
;
_computing_molecular_graphics 'Bruker SHELXTL v2008/4 (Bruker, 2008)'
_computing_publication_material 'Bruker SHELXTL v2008/4 (Bruker, 2008)'
_computing_structure_refinement 'Bruker SHELXTL v2008/4 (Bruker, 2008)'
_computing_structure_solution 'Bruker SHELXTL v2008/4 (Bruker, 2008)'
_diffrn_ambient_temperature 173(2)
_diffrn_measured_fraction_theta_full 0.999
_diffrn_measured_fraction_theta_max 0.999
_diffrn_measurement_device_type 'Bruker SMART APEX II CCD'
_diffrn_measurement_method '\w scans'
_diffrn_radiation_monochromator graphite
_diffrn_radiation_source 'fine-focus sealed tube'
_diffrn_radiation_type MoK\a
_diffrn_radiation_wavelength 0.71073
_diffrn_reflns_av_R_equivalents 0.0379
_diffrn_reflns_av_sigmaI/netI 0.0275
_diffrn_reflns_limit_h_max 10
_diffrn_reflns_limit_h_min -10
_diffrn_reflns_limit_k_max 9
_diffrn_reflns_limit_k_min -9
_diffrn_reflns_limit_l_max 17
_diffrn_reflns_limit_l_min -17
_diffrn_reflns_number 9700
_diffrn_reflns_theta_full 29.00
_diffrn_reflns_theta_max 29.00
_diffrn_reflns_theta_min 2.75
_exptl_absorpt_coefficient_mu 7.122
_exptl_absorpt_correction_T_max 0.4870
_exptl_absorpt_correction_T_min 0.0670
_exptl_absorpt_correction_type multi-scan
_exptl_absorpt_process_details 'SADABS v2008/1 (Bruker, 2008)'
_exptl_crystal_colour green
_exptl_crystal_density_diffrn 2.481
_exptl_crystal_description plate
_exptl_crystal_F_000 511
_exptl_crystal_size_max 0.83
_exptl_crystal_size_mid 0.71
_exptl_crystal_size_min 0.12
_refine_diff_density_max 1.153
_refine_diff_density_min -0.662
_refine_diff_density_rms 0.105
_refine_ls_extinction_method none
_refine_ls_goodness_of_fit_ref 1.115
_refine_ls_matrix_type full
_refine_ls_number_parameters 117
_refine_ls_number_reflns 1909
_refine_ls_number_restraints 4
_refine_ls_restrained_S_all 1.118
_refine_ls_R_factor_all 0.0305
_refine_ls_R_factor_gt 0.0269
_refine_ls_shift/su_max 0.001
_refine_ls_shift/su_mean 0.000
_refine_ls_structure_factor_coef Fsqd
_refine_ls_weighting_details 'calc w=1/[\s^2^(Fo^2^)+(0.0386P)^2^+0.6104P] where P=(Fo^2^+2Fc^2^)/3'
_refine_ls_weighting_scheme calc
_refine_ls_wR_factor_gt 0.0704
_refine_ls_wR_factor_ref 0.0722
_reflns_number_gt 1772
_reflns_number_total 1909
_reflns_threshold_expression I>2\s(I)
_cod_data_source_file ja406629g_si_002_5.cif
_cod_data_source_block tvo1266
_cod_original_sg_symbol_H-M 'P 21/n'
_cod_original_formula_sum 'C4 Br2.40 Cl1.60 N8 O8'
_cod_database_code 4120298

loop_
_symmetry_equiv_pos_as_xyz
'x, y, z'
'-x+1/2, y+1/2, -z+1/2'
'-x, -y, -z'
'x-1/2, -y-1/2, z-1/2'

loop_
_atom_site_label
_atom_site_type_symbol
_atom_site_fract_x
_atom_site_fract_y
_atom_site_fract_z
_atom_site_U_iso_or_equiv
_atom_site_adp_type
_atom_site_occupancy
_atom_site_symmetry_multiplicity
_atom_site_calc_flag
_atom_site_refinement_flags
_atom_site_disorder_assembly
_atom_site_disorder_group
Br1A Br 0.60783(5) 0.03904(4) 0.87308(2) 0.02038(10) Uani 0.97 1 d PD A 1
Cl1A Cl 1.1969(11) 0.2578(13) 0.8286(10) 0.0221(6) Uani 0.77 1 d PD A 1
Cl1B Cl 0.615(5) 0.070(4) 0.855(3) 0.02038(10) Uani 0.03 1 d PD A 2
Br1B Br 1.2107(16) 0.238(2) 0.8309(14) 0.0221(6) Uani 0.23 1 d PD A 2
O1 O 0.8845(2) 0.3098(3) 1.10326(14) 0.0251(4) Uani 1 1 d . . .
N1 N 0.7489(3) 0.2872(3) 1.04049(15) 0.0176(4) Uani 1 1 d . A .
C1 C 0.9421(3) 0.1968(3) 0.91623(17) 0.0149(4) Uani 1 1 d . A .
O2 O 0.6052(2) 0.3044(3) 1.05630(15) 0.0290(4) Uani 1 1 d . . .
C2 C 0.7590(3) 0.2390(3) 0.92613(17) 0.0150(4) Uani 1 1 d D . .
N2 N 0.6991(3) 0.4240(3) 0.86545(17) 0.0194(4) Uani 1 1 d . A .
O3 O 0.6104(3) 0.4114(3) 0.77744(15) 0.0328(5) Uani 1 1 d . . .
N3 N 1.0387(3) 0.0439(2) 0.97049(15) 0.0164(4) Uani 1 1 d . . .
O4 O 0.7515(3) 0.5670(2) 0.91333(17) 0.0281(4) Uani 1 1 d . . .
N4 N 0.9976(3) 0.3003(3) 0.85165(15) 0.0170(4) Uani 1 1 d D . .

loop_
_atom_site_aniso_label
_atom_site_aniso_U_11
_atom_site_aniso_U_22
_atom_site_aniso_U_33
_atom_site_aniso_U_23
_atom_site_aniso_U_13
_atom_site_aniso_U_12
Br1A 0.01600(14) 0.01753(18) 0.02627(18) -0.00534(11) 0.00175(12) -0.00316(10)
Cl1A 0.0192(12) 0.0198(17) 0.0296(5) 0.0031(11) 0.0105(9) 0.0051(8)
Cl1B 0.01600(14) 0.01753(18) 0.02627(18) -0.00534(11) 0.00175(12) -0.00316(10)
Br1B 0.0192(12) 0.0198(17) 0.0296(5) 0.0031(11) 0.0105(9) 0.0051(8)
O1 0.0243(9) 0.0268(9) 0.0214(8) -0.0060(7) -0.0013(7) 0.0023(7)
N1 0.0216(10) 0.0141(8) 0.0174(8) -0.0002(7) 0.0047(7) -0.0002(7)
C1 0.0143(10) 0.0120(9) 0.0172(9) -0.0011(7) 0.0008(8) 0.0004(7)
O2 0.0230(9) 0.0368(10) 0.0311(9) -0.0055(8) 0.0142(8) -0.0024(8)
C2 0.0174(10) 0.0121(9) 0.0149(9) 0.0006(7) 0.0022(8) 0.0002(8)
N2 0.0169(10) 0.0172(8) 0.0253(10) 0.0067(8) 0.0069(8) 0.0063(7)
O3 0.0289(10) 0.0381(11) 0.0269(9) 0.0132(8) -0.0038(8) 0.0026(9)
N3 0.0160(9) 0.0139(8) 0.0189(8) 0.0017(6) 0.0028(7) 0.0017(6)
O4 0.0330(11) 0.0140(8) 0.0391(10) 0.0017(7) 0.0115(9) 0.0031(7)
N4 0.0154(9) 0.0168(8) 0.0196(8) -0.0001(7) 0.0052(7) 0.0009(7)

loop_
_atom_type_symbol
_atom_type_description
_atom_type_scat_dispersion_real
_atom_type_scat_dispersion_imag
_atom_type_scat_source
C C 0.0033 0.0016 'International Tables Vol C Tables 4.2.6.8 and 6.1.1.4'
N N 0.0061 0.0033 'International Tables Vol C Tables 4.2.6.8 and 6.1.1.4'
O O 0.0106 0.0060 'International Tables Vol C Tables 4.2.6.8 and 6.1.1.4'
Br Br -0.2901 2.4595 'International Tables Vol C Tables 4.2.6.8 and 6.1.1.4'
Cl Cl 0.1484 0.1585 'International Tables Vol C Tables 4.2.6.8 and 6.1.1.4'

loop_
_geom_angle_atom_site_label_1
_geom_angle_atom_site_label_2
_geom_angle_atom_site_label_3
_geom_angle
_geom_angle_site_symmetry_1
O1 N1 O2 127.6(2) .
O1 N1 C2 116.55(19) .
O2 N1 C2 115.84(19) .
N4 C1 N3 122.7(2) .
N4 C1 C2 114.96(19) .
N3 C1 C2 122.22(19) .
C1 C2 N1 112.26(17) .
C1 C2 N2 108.56(17) .
N1 C2 N2 102.79(16) .
C1 C2 Cl1B 110.3(15) .
N1 C2 Cl1B 118.9(13) .
N2 C2 Cl1B 102.8(13) .
C1 C2 Br1A 111.50(14) .
N1 C2 Br1A 110.66(14) .
N2 C2 Br1A 110.71(15) .
Cl1B C2 Br1A 9.7(12) .
O3 N2 O4 127.5(2) .
O3 N2 C2 117.8(2) .
O4 N2 C2 114.8(2) .
N3 N3 C1 113.4(2) 3_757
C1 N4 Cl1A 119.1(4) .
C1 N4 Br1B 115.3(5) .
Cl1A N4 Br1B 4.0(8) .

loop_
_geom_bond_atom_site_label_1
_geom_bond_atom_site_label_2
_geom_bond_distance
_geom_bond_site_symmetry_2
Br1A C2 1.896(2) .
Cl1A N4 1.708(8) .
Cl1B C2 1.774(18) .
Br1B N4 1.833(11) .
O1 N1 1.213(3) .
N1 O2 1.215(3) .
N1 C2 1.540(3) .
C1 N4 1.267(3) .
C1 N3 1.427(3) .
C1 C2 1.524(3) .
C2 N2 1.556(3) .
N2 O3 1.206(3) .
N2 O4 1.218(3) .
N3 N3 1.252(4) 3_757

loop_
_geom_torsion_atom_site_label_1
_geom_torsion_atom_site_label_2
_geom_torsion_atom_site_label_3
_geom_torsion_atom_site_label_4
_geom_torsion
_geom_torsion_site_symmetry_4
N4 C1 C2 N1 -122.1(2) .
N3 C1 C2 N1 61.9(3) .
N4 C1 C2 N2 -9.1(3) .
N3 C1 C2 N2 174.88(18) .
N4 C1 C2 Cl1B 102.8(12) .
N3 C1 C2 Cl1B -73.2(13) .
N4 C1 C2 Br1A 113.11(19) .
N3 C1 C2 Br1A -62.9(2) .
O1 N1 C2 C1 9.3(3) .
O2 N1 C2 C1 -173.07(19) .
O1 N1 C2 N2 -107.1(2) .
O2 N1 C2 N2 70.5(2) .
O1 N1 C2 Cl1B 140.2(16) .
O2 N1 C2 Cl1B -42.2(16) .
O1 N1 C2 Br1A 134.63(18) .
O2 N1 C2 Br1A -47.8(2) .
C1 C2 N2 O3 99.0(2) .
N1 C2 N2 O3 -141.9(2) .
Cl1B C2 N2 O3 -17.8(14) .
Br1A C2 N2 O3 -23.7(3) .
C1 C2 N2 O4 -79.7(2) .
N1 C2 N2 O4 39.4(2) .
Cl1B C2 N2 O4 163.4(14) .
Br1A C2 N2 O4 157.56(18) .
N4 C1 N3 N3 -178.8(2) 3_757
C2 C1 N3 N3 -3.1(3) 3_757
N3 C1 N4 Cl1A -0.5(6) .
C2 C1 N4 Cl1A -176.5(5) .
N3 C1 N4 Br1B 0.9(7) .
C2 C1 N4 Br1B -175.1(6) .
